data_2204710
loop_
_publ_author_name
'Sema \"Ozt\"urk Y\?ild\?ir\?im'
'Mehmet Akkurt'
'Metin Kopar\?ir'
'Ahmet Cans\?iz'
'Memet \,Sekerci'
'Frank W. Heinemann'

_publ_section_title
;
 3-(2-Furyl)-4-(4-methoxyphenyl)-1<i>H</i>-1,2,4-triazole-5(4<i>H</i>)-thione
;
_journal_issue 12
_journal_name_full 'Acta Crystallographica Section E'
_journal_page_first o2368
_journal_page_last o2370
_journal_paper_doi 10.1107/S1600536804029423
_journal_volume 60
_journal_year 2004
_chemical_formula_iupac 'C13 H11 N3 O2 S'
_chemical_formula_moiety 'C13 H11 N3 O2 S'
_chemical_formula_sum 'C13 H11 N3 O2 S'
_chemical_formula_weight 273.32
_chemical_name_systematic
;
5-(2-Furyl)-4-(4-methoxyphenyl)-2,4-dihydro-3H-1,2,4-triazole-3-thione
;
_space_group_IT_number 14
_symmetry_cell_setting monoclinic
_symmetry_space_group_name_Hall '-P 2ybc'
_symmetry_space_group_name_H-M 'P 1 21/c 1'
_atom_sites_solution_hydrogens geom
_atom_sites_solution_primary direct
_atom_sites_solution_secondary difmap
_cell_angle_alpha 90
_cell_angle_beta 96.492(5)
_cell_angle_gamma 90
_cell_formula_units_Z 4
_cell_length_a 7.0789(6)
_cell_length_b 8.4650(6)
_cell_length_c 21.4774(13)
_cell_measurement_reflns_used 85
_cell_measurement_temperature 100
_cell_measurement_theta_max 20
_cell_measurement_theta_min 6
_cell_volume 1278.74(16)
_computing_cell_refinement 'EVALCCD (Duisenberg et al., 2003)'
_computing_data_collection 'COLLECT (Nonius, 1999)'
_computing_data_reduction EVALCCD
_computing_molecular_graphics 'ORTEP-3 for Windows (Farrugia, 1997)'
_computing_publication_material 'WinGX (Farrugia, 1999)'
_computing_structure_refinement 'SHELXL97 (Sheldrick, 1997)'
_computing_structure_solution 'SIR97 (Altomare, 1999)'
_diffrn_ambient_temperature 100
_diffrn_detector_area_resol_mean 9
_diffrn_measured_fraction_theta_full 0.982
_diffrn_measured_fraction_theta_max 0.982
_diffrn_measurement_device_type 'Nonius KappaCCD'
_diffrn_measurement_method
;\f and \w-scans (per frame) rotations of 1.50\%
 with an exposure time of 30 sec per frame
;
_diffrn_radiation_monochromator graphite
_diffrn_radiation_source 'fine-focus sealed tube'
_diffrn_radiation_type MoK\a
_diffrn_radiation_wavelength 0.71069
_diffrn_reflns_av_R_equivalents 0.0342
_diffrn_reflns_av_sigmaI/netI 0.0327
_diffrn_reflns_limit_h_max 9
_diffrn_reflns_limit_h_min -9
_diffrn_reflns_limit_k_max 11
_diffrn_reflns_limit_k_min -11
_diffrn_reflns_limit_l_max 29
_diffrn_reflns_limit_l_min -29
_diffrn_reflns_number 18096
_diffrn_reflns_reduction_process ' ?'
_diffrn_reflns_theta_full 29.00
_diffrn_reflns_theta_max 29.00
_diffrn_reflns_theta_min 3.65
_diffrn_standards_decay_% 0
_diffrn_standards_number 0
_exptl_absorpt_coefficient_mu 0.254
_exptl_absorpt_correction_T_max 0.932
_exptl_absorpt_correction_T_min 0.903
_exptl_absorpt_correction_type numerical
_exptl_absorpt_process_details '(SADABS; Sheldrick, 2002)'
_exptl_crystal_colour colorless
_exptl_crystal_density_diffrn 1.420
_exptl_crystal_density_method 'not measured'
_exptl_crystal_description prism
_exptl_crystal_F_000 568
_exptl_crystal_size_max 0.41
_exptl_crystal_size_mid 0.37
_exptl_crystal_size_min 0.28
_refine_diff_density_max 0.342
_refine_diff_density_min -0.259
_refine_ls_extinction_method none
_refine_ls_goodness_of_fit_ref 1.024
_refine_ls_hydrogen_treatment refall
_refine_ls_matrix_type full
_refine_ls_number_parameters 217
_refine_ls_number_reflns 3341
_refine_ls_number_restraints 0
_refine_ls_restrained_S_all 1.024
_refine_ls_R_factor_all 0.0505
_refine_ls_R_factor_gt 0.0355
_refine_ls_shift/su_max 0.001
_refine_ls_shift/su_mean 0.000
_refine_ls_structure_factor_coef Fsqd
_refine_ls_weighting_details 'calc w=1/[\s^2^(Fo^2^)+(0.0448P)^2^+0.4143P] where P=(Fo^2^+2Fc^2^)/3'
_refine_ls_weighting_scheme calc
_refine_ls_wR_factor_gt 0.0790
_refine_ls_wR_factor_ref 0.0840
_reflns_number_gt 2719
_reflns_number_total 3341
_reflns_threshold_expression I>2\s(I)
_cod_data_source_file hg6110.cif
_cod_data_source_block 3
_cod_depositor_comments
;
The following automatic conversions were performed:
'_symmetry_cell_setting' value 'Monoclinic' changed to 'monoclinic'
according to '/home/saulius/struct/CIF-dictionaries/cif_core.dic'
dictionary named 'cif_core.dic' version 2.4.1 from 2010-06-29.

Automatic conversion script
Id: cif_fix_enum 1527 2010-12-29 10:47:43Z saulius 

The following automatic conversions were performed:

'_symmetry_cell_setting' value 'Monoclinic' changed to 'monoclinic'
according to /home/saulius/struct/CIF-dictionaries/cif_core.dic
dictionary named 'cif_core.dic' version 2.4.1 from 2010-06-29.

Automatic conversion script
Id: cif_fix_values 1715 2011-07-08 13:25:40Z adriana 
;
_cod_original_sg_symbol_H-M 'P 21/c'
_cod_database_code 2204710

loop_
_symmetry_equiv_pos_as_xyz
x,y,z
-x,1/2+y,1/2-z
-x,-y,-z
x,1/2-y,1/2+z

loop_
_atom_site_aniso_label
_atom_site_aniso_U_11
_atom_site_aniso_U_22
_atom_site_aniso_U_33
_atom_site_aniso_U_12
_atom_site_aniso_U_13
_atom_site_aniso_U_23
S1 0.0142(2) 0.0115(2) 0.0111(2) -0.00170(10) 0.00350(10) -0.00100(10)
O1 0.0148(5) 0.0151(5) 0.0150(4) -0.0023(4) 0.0038(4) -0.0009(4)
O2 0.0185(5) 0.0169(5) 0.0138(4) 0.0031(4) 0.0076(4) -0.0021(4)
N1 0.0098(5) 0.0105(6) 0.0102(5) 0.0011(4) 0.0021(4) -0.0012(4)
N2 0.0147(5) 0.0101(6) 0.0131(5) -0.0012(5) 0.0042(4) -0.0029(4)
N3 0.0141(5) 0.0117(6) 0.0141(5) -0.0021(4) 0.0037(4) -0.0019(4)
C1 0.0113(6) 0.0114(7) 0.0094(5) 0.0012(5) 0.0005(4) 0.0003(5)
C2 0.0097(5) 0.0130(7) 0.0104(5) 0.0011(5) 0.0003(4) 0.0000(5)
C3 0.0102(5) 0.0145(7) 0.0110(5) 0.0006(5) 0.0005(4) 0.0010(5)
C4 0.0119(6) 0.0146(7) 0.0145(6) 0.0010(5) 0.0022(5) -0.0018(5)
C5 0.0175(7) 0.0116(7) 0.0171(6) 0.0014(5) -0.0030(5) -0.0007(5)
C6 0.0150(6) 0.0152(7) 0.0181(6) -0.0037(6) -0.0005(5) 0.0034(5)
C7 0.0122(6) 0.0087(6) 0.0097(5) 0.0003(5) 0.0040(4) -0.0014(5)
C8 0.0135(6) 0.0164(7) 0.0113(6) 0.0024(5) 0.0007(5) 0.0015(5)
C9 0.0116(6) 0.0168(7) 0.0151(6) 0.0052(6) 0.0025(5) 0.0027(5)
C10 0.0154(6) 0.0076(6) 0.0134(6) -0.0017(5) 0.0061(5) -0.0011(5)
C11 0.0150(6) 0.0154(7) 0.0104(6) 0.0000(5) -0.0003(5) -0.0001(5)
C12 0.0106(6) 0.0131(7) 0.0135(6) 0.0022(5) 0.0004(5) 0.0011(5)
C13 0.0224(8) 0.0326(10) 0.0236(8) 0.0106(7) 0.0104(6) -0.0035(7)

loop_
_atom_site_label
_atom_site_fract_x
_atom_site_fract_y
_atom_site_fract_z
_atom_site_U_iso_or_equiv
_atom_site_thermal_displace_type
_atom_site_occupancy
_atom_site_type_symbol
S1 0.16971(4) 0.93785(4) 0.413820(10) 0.01210(10) Uani 1.000 S
O1 -0.35582(13) 0.36922(12) 0.46204(4) 0.0148(3) Uani 1.000 O
O2 0.34249(13) 0.38946(12) 0.21407(4) 0.0160(3) Uani 1.000 O
N1 -0.01166(15) 0.65064(13) 0.40833(5) 0.0101(3) Uani 1.000 N
N2 -0.10488(16) 0.80567(14) 0.47701(5) 0.0124(3) Uani 1.000 N
N3 -0.20761(16) 0.66924(14) 0.48175(5) 0.0131(3) Uani 1.000 N
C1 0.01672(18) 0.79914(16) 0.43362(6) 0.0108(3) Uani 1.000 C
C2 -0.14822(17) 0.57650(16) 0.43928(6) 0.0111(3) Uani 1.000 C
C3 -0.21487(18) 0.41649(17) 0.42725(6) 0.0120(3) Uani 1.000 C
C4 -0.16875(18) 0.29740(17) 0.38952(6) 0.0136(4) Uani 1.000 C
C5 -0.28876(19) 0.16702(18) 0.40107(6) 0.0158(4) Uani 1.000 C
C6 -0.39803(19) 0.21631(18) 0.44476(6) 0.0163(4) Uani 1.000 C
C7 0.08525(17) 0.58565(15) 0.35886(6) 0.0100(3) Uani 1.000 C
C8 0.25797(18) 0.51102(17) 0.37357(6) 0.0138(4) Uani 1.000 C
C9 0.34847(19) 0.44268(18) 0.32569(6) 0.0144(4) Uani 1.000 C
C10 0.26341(19) 0.45080(15) 0.26415(6) 0.0118(3) Uani 1.000 C
C11 0.08792(19) 0.52541(17) 0.24988(6) 0.0137(4) Uani 1.000 C
C12 -0.00083(18) 0.59422(16) 0.29737(6) 0.0125(4) Uani 1.000 C
C13 0.5320(2) 0.3294(2) 0.22556(8) 0.0256(5) Uani 1.000 C
H2 -0.114(3) 0.882(2) 0.5039(8) 0.028(5) Uiso 1.000 H
H4 -0.078(3) 0.300(2) 0.3625(8) 0.026(5) Uiso 1.000 H
H5 -0.293(2) 0.060(2) 0.3820(7) 0.019(4) Uiso 1.000 H
H6 -0.496(2) 0.169(2) 0.4654(8) 0.023(4) Uiso 1.000 H
H8 0.311(2) 0.5008(18) 0.4177(7) 0.011(4) Uiso 1.000 H
H9 0.464(2) 0.391(2) 0.3357(7) 0.019(4) Uiso 1.000 H
H11 0.031(2) 0.530(2) 0.2086(8) 0.022(4) Uiso 1.000 H
H12 -0.118(2) 0.6451(19) 0.2883(7) 0.011(4) Uiso 1.000 H
H13A 0.620(3) 0.411(2) 0.2441(8) 0.031(5) Uiso 1.000 H
H13B 0.536(3) 0.236(3) 0.2538(9) 0.036(5) Uiso 1.000 H
H13C 0.566(3) 0.302(2) 0.1850(9) 0.032(5) Uiso 1.000 H

loop_
_atom_type_symbol
_atom_type_description
_atom_type_scat_dispersion_real
_atom_type_scat_dispersion_imag
_atom_type_scat_source
S S 0.1246 0.1234 'International Tables Vol C Tables 4.2.6.8 and 6.1.1.4'
O O 0.0106 0.0060 'International Tables Vol C Tables 4.2.6.8 and 6.1.1.4'
N N 0.0061 0.0033 'International Tables Vol C Tables 4.2.6.8 and 6.1.1.4'
H H 0.0000 0.0000 'International Tables Vol C Tables 4.2.6.8 and 6.1.1.4'
C C 0.0033 0.0016 'International Tables Vol C Tables 4.2.6.8 and 6.1.1.4'

loop_
_geom_angle_atom_site_label_1
_geom_angle_atom_site_label_2
_geom_angle_atom_site_label_3
_geom_angle
_geom_angle_publ_flag
C3 O1 C6 106.13(10) yes
C10 O2 C13 117.26(11) yes
C1 N1 C2 107.67(11) yes
C1 N1 C7 125.53(11) yes
C2 N1 C7 126.80(11) yes
N3 N2 C1 113.82(11) yes
N2 N3 C2 103.77(10) yes
N3 N2 H2 119.5(13) no
C1 N2 H2 126.3(13) no
N1 C1 N2 103.64(11) yes
S1 C1 N1 127.37(10) yes
S1 C1 N2 128.99(11) yes
N1 C2 N3 111.08(12) yes
N1 C2 C3 124.73(11) yes
N3 C2 C3 124.18(12) yes
O1 C3 C2 114.71(11) yes
C2 C3 C4 134.94(12) no
O1 C3 C4 110.34(12) yes
C3 C4 C5 106.37(12) no
C4 C5 C6 106.29(13) no
O1 C6 C5 110.87(12) yes
C8 C7 C12 121.47(12) no
N1 C7 C8 119.35(11) yes
N1 C7 C12 119.13(11) yes
C7 C8 C9 119.27(12) no
C8 C9 C10 119.59(12) no
O2 C10 C11 115.57(11) yes
O2 C10 C9 123.79(12) yes
C9 C10 C11 120.65(12) no
C10 C11 C12 119.66(12) no
C7 C12 C11 119.35(12) no
C3 C4 H4 126.6(11) no
C5 C4 H4 127.1(11) no
C4 C5 H5 128.5(9) no
C6 C5 H5 125.2(9) no
O1 C6 H6 114.8(10) no
C5 C6 H6 134.4(10) no
C7 C8 H8 119.5(9) no
C9 C8 H8 121.1(9) no
C8 C9 H9 119.3(9) no
C10 C9 H9 121.2(9) no
C10 C11 H11 120.4(9) no
C12 C11 H11 120.0(10) no
C7 C12 H12 120.3(9) no
C11 C12 H12 120.4(9) no
O2 C13 H13A 111.0(11) no
O2 C13 H13B 110.4(12) no
O2 C13 H13C 104.9(12) no
H13A C13 H13B 109.8(16) no
H13A C13 H13C 109.0(16) no
H13B C13 H13C 111.7(16) no

loop_
_geom_bond_atom_site_label_1
_geom_bond_atom_site_label_2
_geom_bond_distance
_geom_bond_publ_flag
S1 C1 1.6842(14) yes
O1 C3 1.3721(16) yes
O1 C6 1.3702(18) yes
O2 C10 1.3697(16) yes
O2 C13 1.4298(17) yes
N1 C1 1.3751(17) yes
N1 C2 1.3840(17) yes
N1 C7 1.4377(17) yes
N2 N3 1.3747(17) yes
N2 C1 1.3394(17) yes
N3 C2 1.3084(17) yes
N2 H2 0.874(17) no
C2 C3 1.448(2) no
C3 C4 1.3562(19) no
C4 C5 1.431(2) no
C5 C6 1.3480(19) no
C7 C12 1.3924(18) no
C7 C8 1.3808(18) no
C8 C9 1.3970(19) no
C9 C10 1.3908(18) no
C10 C11 1.3964(19) no
C11 C12 1.3854(19) no
C4 H4 0.91(2) no
C5 H5 0.993(17) no
C6 H6 0.953(15) no
C8 H8 0.983(15) no
C9 H9 0.931(15) no
C11 H11 0.932(17) no
C12 H12 0.935(15) no
C13 H13A 0.984(19) no
C13 H13B 1.00(2) no
C13 H13C 0.958(19) no

loop_
_geom_contact_atom_site_label_1
_geom_contact_atom_site_label_2
_geom_contact_distance
_geom_contact_site_symmetry_2
_geom_contact_publ_flag
S1 N2 3.2658(12) 3_576 no
S1 C6 3.5258(14) 3_566 no
S1 H13C 3.20(2) 2_655 no
S1 H6 3.172(16) 1_665 no
S1 H11 2.949(17) 2_555 no
S1 H2 2.400(17) 3_576 no
O1 N3 2.7621(16) . no
O1 C8 3.3691(16) 1_455 no
O1 C1 3.4057(16) 3_566 no
O2 C5 3.4011(17) 2_555 no
O1 H8 2.684(15) 1_455 no
O1 H8 2.792(15) 3_566 no
O1 H9 2.871(15) 1_455 no
O2 H5 2.510(16) 2_555 no
O2 H12 2.606(15) 2_545 no
N1 N3 2.2204(15) . no
N2 N1 2.1339(16) . no
N2 S1 3.2658(12) 3_576 no
N2 C3 3.4403(18) 3_566 no
N2 C4 3.3875(17) 3_566 no
N3 O1 2.7621(16) . no
N3 N1 2.2204(15) . no
N3 H6 2.847(15) 3_466 no
N3 H8 2.762(15) 3_566 no
C1 O1 3.4057(16) 3_566 no
C1 C6 3.5400(19) 3_566 no
C2 C2 3.4126(18) 3_566 no
C3 C9 3.5829(19) 1_455 no
C3 N2 3.4403(18) 3_566 no
C4 C12 3.4893(19) . no
C4 C8 3.5702(19) . no
C4 C7 3.1445(19) . no
C4 N2 3.3875(17) 3_566 no
C5 O2 3.4011(17) 2_545 no
C6 C1 3.5400(19) 3_566 no
C6 C9 3.521(2) 1_455 no
C6 S1 3.5257(14) 3_566 no
C7 C4 3.1445(19) . no
C8 O1 3.3691(16) 1_655 no
C8 C4 3.5702(19) . no
C9 C6 3.521(2) 1_655 no
C9 C3 3.5829(19) 1_655 no
C9 C13 3.585(2) 2_655 no
C10 C13 3.514(2) 2_655 no
C12 C4 3.4893(19) . no
C13 C10 3.514(2) 2_645 no
C13 C9 3.585(2) 2_645 no
C1 H2 3.058(17) 3_576 no
C3 H9 2.841(15) 1_455 no
C4 H9 2.836(15) 1_455 no
C5 H9 2.841(16) 1_455 no
C6 H9 2.848(16) 1_455 no
C7 H4 2.685(18) . no
C8 H4 2.96(2) . no
C8 H13C 3.091(18) 2_655 no
C9 H13B 2.77(2) . no
C9 H13A 2.76(2) . no
C10 H13B 2.85(2) 2_655 no
C10 H12 2.960(16) 2_545 no
C12 H4 2.938(17) . no
C13 H9 2.521(15) . no
H2 S1 2.400(17) 3_576 no
H2 C1 3.058(17) 3_576 no
H2 H2 2.59(3) 3_576 no
H4 C7 2.685(18) . no
H4 C8 2.96(2) . no
H4 C12 2.938(17) . no
H5 O2 2.510(16) 2_545 no
H6 S1 3.172(16) 1_445 no
H6 N3 2.847(15) 3_466 no
H8 O1 2.684(15) 1_655 no
H8 O1 2.792(15) 3_566 no
H8 N3 2.762(15) 3_566 no
H9 O1 2.871(15) 1_655 no
H9 C3 2.841(15) 1_655 no
H9 C4 2.836(15) 1_655 no
H9 C5 2.841(16) 1_655 no
H9 C6 2.848(16) 1_655 no
H9 C13 2.521(15) . no
H9 H13A 2.37(2) . no
H9 H13B 2.30(3) . no
H11 S1 2.949(17) 2_545 no
H12 O2 2.606(15) 2_555 no
H12 C10 2.960(16) 2_555 no
H13A C9 2.76(2) . no
H13A H9 2.37(2) . no
H13B C9 2.77(2) . no
H13B H9 2.30(3) . no
H13B C10 2.85(2) 2_645 no
H13C S1 3.20(2) 2_645 no
H13C C8 3.091(18) 2_645 no

loop_
_geom_hbond_atom_site_label_D
_geom_hbond_atom_site_label_H
_geom_hbond_atom_site_label_A
_geom_hbond_site_symmetry_A
_geom_hbond_distance_DH
_geom_hbond_distance_HA
_geom_hbond_distance_DA
_geom_hbond_angle_DHA
_geom_hbond_publ_flag
N2 H2 S1 3_576 0.874(17) 2.400(17) 3.2658(12) 170.7(17) yes
C5 H5 O2 2_545 0.993(17) 2.510(16) 3.4011(17) 149.1(12) yes

loop_
_geom_torsion_atom_site_label_1
_geom_torsion_atom_site_label_2
_geom_torsion_atom_site_label_3
_geom_torsion_atom_site_label_4
_geom_torsion
_geom_torsion_publ_flag
C6 O1 C3 C4 -0.32(14) no
C3 O1 C6 C5 0.27(14) no
C6 O1 C3 C2 -179.40(11) no
C13 O2 C10 C9 -7.00(19) no
C13 O2 C10 C11 172.55(12) no
C1 N1 C2 C3 -178.53(12) no
C1 N1 C2 N3 0.47(15) no
C2 N1 C1 S1 179.12(10) no
C2 N1 C7 C12 84.51(16) no
C7 N1 C2 C3 1.1(2) no
C2 N1 C1 N2 -0.82(13) no
C7 N1 C1 N2 179.51(11) no
C7 N1 C2 N3 -179.87(12) no
C7 N1 C1 S1 -0.55(19) no
C1 N1 C7 C12 -95.88(15) no
C2 N1 C7 C8 -93.08(16) no
C1 N1 C7 C8 86.53(16) no
N3 N2 C1 S1 -179.00(10) no
N3 N2 C1 N1 0.95(14) no
C1 N2 N3 C2 -0.68(14) no
N2 N3 C2 C3 179.11(12) no
N2 N3 C2 N1 0.10(14) no
N3 C2 C3 O1 3.28(19) no
N3 C2 C3 C4 -175.50(14) no
N1 C2 C3 O1 -177.85(11) no
N1 C2 C3 C4 3.4(2) no
O1 C3 C4 C5 0.25(15) no
C2 C3 C4 C5 179.06(14) no
C3 C4 C5 C6 -0.07(15) no
C4 C5 C6 O1 -0.13(15) no
C12 C7 C8 C9 0.1(2) no
N1 C7 C12 C11 -177.07(12) no
N1 C7 C8 C9 177.58(12) no
C8 C7 C12 C11 0.5(2) no
C7 C8 C9 C10 0.0(2) no
C8 C9 C10 O2 179.00(13) no
C8 C9 C10 C11 -0.5(2) no
C9 C10 C11 C12 1.0(2) no
O2 C10 C11 C12 -178.52(12) no
C10 C11 C12 C7 -1.0(2) no

loop_
_cod_related_entry_id
_cod_related_entry_database
_cod_related_entry_code
1 ChemSpider 614207
